data_2239317
loop_
_publ_author_name
'Osorio-Y\'a\~nez, Rebeca Nayely'
'Cris\'ostomo-Lucas, Carmela'
'Santacruz-Ju\'arez, Ericka'
'Reyes-Mart\'inez, Reyna'
'Morales-Morales, David'

_publ_section_title
;
 Bis(2,3-dichlorophenyl) disulfide
;
_journal_coeditor_code BX2456
_journal_issue 5
_journal_name_full 'Acta Crystallographica Section E'
_journal_page_first o529
_journal_paper_doi 10.1107/S1600536814007326
_journal_volume 70
_journal_year 2014
_chemical_formula_iupac 'C12 H6 Cl4 S2'
_chemical_formula_moiety 'C12 H6 Cl4 S2'
_chemical_formula_sum 'C12 H6 Cl4 S2'
_chemical_formula_weight 356.09
_chemical_name_systematic
;
Bis(2,3-dichlorophenyl) disulfide
;
_space_group_crystal_system triclinic
_space_group_IT_number 2
_space_group_name_Hall '-P 1'
_space_group_name_H-M_alt 'P -1'
_symmetry_space_group_name_Hall '-P 1'
_symmetry_space_group_name_H-M 'P -1'
_atom_sites_solution_hydrogens geom
_atom_sites_solution_primary direct
_atom_sites_solution_secondary difmap
_audit_creation_method SHELXL-2013
_cell_angle_alpha 91.472(2)
_cell_angle_beta 91.233(3)
_cell_angle_gamma 114.859(2)
_cell_formula_units_Z 2
_cell_length_a 7.7149(10)
_cell_length_b 7.7326(11)
_cell_length_c 12.748(2)
_cell_measurement_reflns_used 4288
_cell_measurement_temperature 298(2)
_cell_measurement_theta_max 27.45
_cell_measurement_theta_min 2.75
_cell_volume 689.37(17)
_computing_cell_refinement 'SAINT (Bruker, 2012)'
_computing_data_collection 'APEX2 (Bruker, 2012)'
_computing_data_reduction 'SAINT  (Bruker, 2012)'
_computing_molecular_graphics
;
ORTEP-3 for Windows (Farrugia, 2012) and DIAMOND (Brandenburg,
2006)
;
_computing_publication_material 'SHELXTL  (Sheldrick, 2008) and PLATON (Spek, 2009)'
_computing_structure_refinement 'SHELXL97 (Sheldrick, 2008)'
_computing_structure_solution 'SHELXS97 (Sheldrick, 2008)'
_diffrn_ambient_temperature 298(2)
_diffrn_detector_area_resol_mean 8.333
_diffrn_measured_fraction_theta_full 0.998
_diffrn_measured_fraction_theta_max 0.995
_diffrn_measurement_device_type 'Bruker SMART APEX CCD'
_diffrn_measurement_method '\w scans'
_diffrn_radiation_monochromator graphite
_diffrn_radiation_type MoK\a
_diffrn_radiation_wavelength 0.71073
_diffrn_reflns_av_R_equivalents 0.0231
_diffrn_reflns_limit_h_max 9
_diffrn_reflns_limit_h_min -9
_diffrn_reflns_limit_k_max 10
_diffrn_reflns_limit_k_min -10
_diffrn_reflns_limit_l_max 16
_diffrn_reflns_limit_l_min -16
_diffrn_reflns_number 7044
_diffrn_reflns_theta_full 25.242
_diffrn_reflns_theta_max 27.453
_diffrn_reflns_theta_min 2.905
_exptl_absorpt_coefficient_mu 1.137
_exptl_absorpt_correction_T_max 0.8617
_exptl_absorpt_correction_T_min 0.6778
_exptl_absorpt_correction_type multi-scan
_exptl_absorpt_process_details '(SADABS; Sheldrick, 2008)'
_exptl_crystal_colour colourless
_exptl_crystal_density_diffrn 1.715
_exptl_crystal_description prism
_exptl_crystal_F_000 356
_exptl_crystal_size_max 0.371
_exptl_crystal_size_mid 0.241
_exptl_crystal_size_min 0.135
_refine_diff_density_max 0.405
_refine_diff_density_min -0.303
_refine_ls_extinction_method none
_refine_ls_goodness_of_fit_ref 1.026
_refine_ls_hydrogen_treatment constr
_refine_ls_matrix_type full
_refine_ls_number_parameters 163
_refine_ls_number_reflns 3130
_refine_ls_number_restraints 0
_refine_ls_restrained_S_all 1.026
_refine_ls_R_factor_all 0.0438
_refine_ls_R_factor_gt 0.0351
_refine_ls_shift/su_max 0.000
_refine_ls_shift/su_mean 0.000
_refine_ls_structure_factor_coef Fsqd
_refine_ls_weighting_details 'w=1/[\s^2^(Fo^2^)+(0.0397P)^2^+0.1749P] where P=(Fo^2^+2Fc^2^)/3'
_refine_ls_weighting_scheme calc
_refine_ls_wR_factor_gt 0.0821
_refine_ls_wR_factor_ref 0.0878
_reflns_number_gt 2594
_reflns_number_total 3130
_reflns_threshold_expression I>2\s(I)
_cod_data_source_file bx2456sup1.cif
_cod_data_source_block I
_cod_original_cell_volume 689.37(18)
_cod_database_code 2239317
_cod_database_fobs_code 2239317
_shelx_space_group_comment
;
The symmetry employed for this shelxl refinement is uniquely defined
by the following loop, which should always be used as a source of
symmetry information in preference to the above space-group names.
They are only intended as comments.
;
_shelx_estimated_absorpt_t_min 0.678
_shelx_estimated_absorpt_t_max 0.862
_shelxl_version_number .2013

loop_
_space_group_symop_operation_xyz
'x, y, z'
'-x, -y, -z'

loop_
_atom_site_type_symbol
_atom_site_label
_atom_site_fract_x
_atom_site_fract_y
_atom_site_fract_z
_atom_site_U_iso_or_equiv
_atom_site_adp_type
_atom_site_calc_flag
_atom_site_occupancy
Cl Cl1 0.81619(10) 0.72799(9) 0.12199(5) 0.06495(19) Uani d 1
Cl Cl2 1.23381(10) 0.95252(8) 0.04969(5) 0.0714(2) Uani d 1
Cl Cl3 0.64782(10) -0.26178(7) 0.37441(5) 0.06220(18) Uani d 1
Cl Cl4 0.75120(11) -0.22491(11) 0.61516(5) 0.0772(2) Uani d 1
S S1 0.67633(8) 0.32903(8) 0.20430(5) 0.05302(16) Uani d 1
S S2 0.64526(8) 0.07120(7) 0.25388(4) 0.05061(16) Uani d 1
C C1 0.9189(3) 0.4447(3) 0.16702(13) 0.0369(4) Uani d 1
C C2 0.9766(3) 0.6267(3) 0.12843(13) 0.0372(4) Uani d 1
C C3 1.1620(3) 0.7266(3) 0.09688(15) 0.0433(4) Uani d 1
C C4 1.2912(3) 0.6466(3) 0.10343(18) 0.0539(5) Uani d 1
H H4 1.4159 0.7138 0.0825 0.065 Uiso calc 1
C C5 1.2338(3) 0.4663(3) 0.14126(18) 0.0548(5) Uani d 1
H H5 1.3207 0.4119 0.1455 0.066 Uiso calc 1
C C6 1.0495(3) 0.3650(3) 0.17301(16) 0.0462(5) Uani d 1
H H6 1.0129 0.2434 0.1984 0.055 Uiso calc 1
C C7 0.7117(3) 0.1092(3) 0.39027(14) 0.0364(4) Uani d 1
C C8 0.7107(3) -0.0468(3) 0.44284(14) 0.0378(4) Uani d 1
C C9 0.7575(3) -0.0306(3) 0.54892(16) 0.0447(5) Uani d 1
C C10 0.8069(3) 0.1407(4) 0.60354(17) 0.0564(6) Uani d 1
H H10 0.8395 0.1517 0.6748 0.068 Uiso calc 1
C C11 0.8078(3) 0.2947(3) 0.55208(18) 0.0561(6) Uani d 1
H H11 0.8405 0.4099 0.5891 0.067 Uiso calc 1
C C12 0.7608(3) 0.2809(3) 0.44603(17) 0.0460(5) Uani d 1
H H12 0.7620 0.3864 0.4121 0.055 Uiso calc 1

loop_
_atom_site_aniso_label
_atom_site_aniso_U_11
_atom_site_aniso_U_22
_atom_site_aniso_U_33
_atom_site_aniso_U_12
_atom_site_aniso_U_13
_atom_site_aniso_U_23
Cl1 0.0859(4) 0.0712(4) 0.0671(4) 0.0592(3) 0.0296(3) 0.0276(3)
Cl2 0.0806(4) 0.0444(3) 0.0751(4) 0.0115(3) 0.0078(3) 0.0195(3)
Cl3 0.0915(5) 0.0416(3) 0.0596(4) 0.0333(3) 0.0146(3) 0.0022(2)
Cl4 0.0910(5) 0.0889(5) 0.0677(4) 0.0512(4) 0.0099(3) 0.0389(3)
S1 0.0447(3) 0.0628(3) 0.0570(3) 0.0262(3) 0.0104(2) 0.0284(3)
S2 0.0609(3) 0.0430(3) 0.0377(3) 0.0117(2) -0.0002(2) 0.0080(2)
C1 0.0414(10) 0.0419(9) 0.0290(9) 0.0188(8) 0.0000(7) 0.0059(7)
C2 0.0487(11) 0.0412(9) 0.0274(9) 0.0246(9) 0.0011(7) 0.0022(7)
C3 0.0511(12) 0.0395(10) 0.0329(9) 0.0128(9) -0.0014(8) 0.0030(7)
C4 0.0364(11) 0.0659(14) 0.0526(13) 0.0148(10) -0.0018(9) 0.0069(11)
C5 0.0465(12) 0.0707(14) 0.0576(13) 0.0348(11) -0.0038(10) 0.0085(11)
C6 0.0476(11) 0.0481(11) 0.0481(11) 0.0251(9) -0.0026(9) 0.0112(9)
C7 0.0341(9) 0.0373(9) 0.0347(9) 0.0116(7) 0.0058(7) 0.0057(7)
C8 0.0383(10) 0.0372(9) 0.0396(10) 0.0168(8) 0.0093(8) 0.0062(7)
C9 0.0377(10) 0.0543(12) 0.0433(11) 0.0197(9) 0.0065(8) 0.0144(9)
C10 0.0462(12) 0.0723(15) 0.0395(11) 0.0141(11) -0.0012(9) 0.0010(10)
C11 0.0520(13) 0.0469(12) 0.0547(13) 0.0070(10) 0.0028(10) -0.0125(10)
C12 0.0456(11) 0.0338(9) 0.0536(12) 0.0115(8) 0.0046(9) 0.0054(8)

loop_
_atom_type_symbol
_atom_type_description
_atom_type_scat_dispersion_real
_atom_type_scat_dispersion_imag
_atom_type_scat_source
C C 0.0033 0.0016 'International Tables Vol C Tables 4.2.6.8 and 6.1.1.4'
H H 0.0000 0.0000 'International Tables Vol C Tables 4.2.6.8 and 6.1.1.4'
S S 0.1246 0.1234 'International Tables Vol C Tables 4.2.6.8 and 6.1.1.4'
Cl Cl 0.1484 0.1585 'International Tables Vol C Tables 4.2.6.8 and 6.1.1.4'

loop_
_geom_angle_atom_site_label_1
_geom_angle_atom_site_label_2
_geom_angle_atom_site_label_3
_geom_angle
C1 S1 S2 105.09(7)
C7 S2 S1 105.02(7)
C6 C1 C2 119.06(18)
C6 C1 S1 124.55(15)
C2 C1 S1 116.38(14)
C3 C2 C1 120.36(18)
C3 C2 Cl1 120.22(14)
C1 C2 Cl1 119.42(15)
C4 C3 C2 120.23(18)
C4 C3 Cl2 119.41(17)
C2 C3 Cl2 120.36(16)
C5 C4 C3 119.4(2)
C5 C4 H4 120.3
C3 C4 H4 120.3
C4 C5 C6 121.0(2)
C4 C5 H5 119.5
C6 C5 H5 119.5
C5 C6 C1 119.93(19)
C5 C6 H6 120.0
C1 C6 H6 120.0
C12 C7 C8 119.02(17)
C12 C7 S2 124.42(15)
C8 C7 S2 116.55(14)
C9 C8 C7 120.32(17)
C9 C8 Cl3 120.28(15)
C7 C8 Cl3 119.39(14)
C10 C9 C8 120.27(19)
C10 C9 Cl4 119.19(17)
C8 C9 Cl4 120.53(16)
C11 C10 C9 119.6(2)
C11 C10 H10 120.2
C9 C10 H10 120.2
C10 C11 C12 120.9(2)
C10 C11 H11 119.5
C12 C11 H11 119.5
C11 C12 C7 119.85(19)
C11 C12 H12 120.1
C7 C12 H12 120.1

loop_
_geom_bond_atom_site_label_1
_geom_bond_atom_site_label_2
_geom_bond_distance
Cl1 C2 1.7224(19)
Cl2 C3 1.725(2)
Cl3 C8 1.7291(19)
Cl4 C9 1.726(2)
S1 C1 1.784(2)
S1 S2 2.0252(8)
S2 C7 1.7834(19)
C1 C6 1.386(3)
C1 C2 1.393(2)
C2 C3 1.384(3)
C3 C4 1.378(3)
C4 C5 1.378(3)
C4 H4 0.9300
C5 C6 1.380(3)
C5 H5 0.9300
C6 H6 0.9300
C7 C12 1.389(3)
C7 C8 1.392(3)
C8 C9 1.381(3)
C9 C10 1.378(3)
C10 C11 1.372(3)
C10 H10 0.9300
C11 C12 1.382(3)
C11 H11 0.9300
C12 H12 0.9300

loop_
_geom_hbond_atom_site_label_D
_geom_hbond_atom_site_label_H
_geom_hbond_atom_site_label_A
_geom_hbond_distance_DH
_geom_hbond_distance_HA
_geom_hbond_distance_DA
_geom_hbond_angle_DHA
C6 H6 S2 0.93 2.70 3.202(2) 114.9
C12 H12 S1 0.93 2.70 3.199(2) 114.8

loop_
_geom_torsion_atom_site_label_1
_geom_torsion_atom_site_label_2
_geom_torsion_atom_site_label_3
_geom_torsion_atom_site_label_4
_geom_torsion
S2 S1 C1 C6 0.06(18)
S2 S1 C1 C2 179.34(12)
C6 C1 C2 C3 -0.2(3)
S1 C1 C2 C3 -179.52(14)
C6 C1 C2 Cl1 -179.31(14)
S1 C1 C2 Cl1 1.4(2)
C1 C2 C3 C4 0.0(3)
Cl1 C2 C3 C4 179.07(16)
C1 C2 C3 Cl2 -179.68(14)
Cl1 C2 C3 Cl2 -0.6(2)
C2 C3 C4 C5 0.3(3)
Cl2 C3 C4 C5 179.91(17)
C3 C4 C5 C6 -0.3(3)
C4 C5 C6 C1 0.0(3)
C2 C1 C6 C5 0.2(3)
S1 C1 C6 C5 179.46(16)
S1 S2 C7 C12 3.60(18)
S1 S2 C7 C8 -177.28(13)
C12 C7 C8 C9 0.1(3)
S2 C7 C8 C9 -179.02(14)
C12 C7 C8 Cl3 179.45(14)
S2 C7 C8 Cl3 0.3(2)
C7 C8 C9 C10 -0.5(3)
Cl3 C8 C9 C10 -179.76(16)
C7 C8 C9 Cl4 178.52(14)
Cl3 C8 C9 Cl4 -0.8(2)
C8 C9 C10 C11 0.6(3)
Cl4 C9 C10 C11 -178.44(17)
C9 C10 C11 C12 -0.3(3)
C10 C11 C12 C7 0.0(3)
C8 C7 C12 C11 0.1(3)
S2 C7 C12 C11 179.18(16)
